data_7020395
loop_
_publ_author_name
'Jana, Barun'
'Hovey, Megan'
'Ellern, Arkady'
'Pestovsky, Oleg'
'Sadow, Aaron D.'
'Bakac, Andreja'

_publ_section_title
;
 Unusual structural motif in a zwitterionic Fe(ii) complex of a
 tetradentate phosphine.
;
_journal_issue 41
_journal_name_full 'Dalton transactions (Cambridge, England : 2003)'
_journal_page_first 12781
_journal_page_last 12785
_journal_paper_doi 10.1039/c2dt31437a
_journal_volume 41
_journal_year 2012
_chemical_formula_moiety 'C82 H80 Br4 Fe2 P8, 8(C4 H8 O)'
_chemical_formula_sum 'C114 H144 Br4 Fe2 O8 P8'
_chemical_formula_weight 2321.39
_chemical_name_common Sad223
_space_group_IT_number 2
_symmetry_cell_setting triclinic
_symmetry_space_group_name_Hall '-P 1'
_symmetry_space_group_name_H-M 'P -1'
_atom_sites_solution_hydrogens geom
_atom_sites_solution_primary direct
_atom_sites_solution_secondary difmap
_audit_creation_method 'APEX2 v2010.11-3'
_cell_angle_alpha 84.050(2)
_cell_angle_beta 84.179(2)
_cell_angle_gamma 71.035(2)
_cell_formula_units_Z 2
_cell_length_a 14.726(2)
_cell_length_b 19.838(3)
_cell_length_c 20.737(3)
_cell_measurement_reflns_used 6776
_cell_measurement_temperature 173.(2)
_cell_measurement_theta_max 24.9994
_cell_measurement_theta_min 2.1866
_cell_volume 5683.5(14)
_computing_cell_refinement 'SAINT V7.66A (Bruker AXS, 2009)'
_computing_data_collection 'APEX2 Suite (Bruker AXS, 2009)'
_computing_data_reduction 'SAINT V7.66A (Bruker AXS, 2009)'
_computing_molecular_graphics 'XSHELL (Bruker AXS, 2007)'
_computing_publication_material 'APEX2 Suite (Bruker AXS, 2009)'
_computing_structure_refinement 'SHELXL-97 (Sheldrick, 2008)'
_computing_structure_solution 'SHELXS-97 (Sheldrick, 2008)'
_diffrn_ambient_temperature 173.(2)
_diffrn_detector_area_resol_mean 8.3333
_diffrn_measured_fraction_theta_full 0.989
_diffrn_measured_fraction_theta_max 0.989
_diffrn_measurement_device_type ' BRUKER APEX2 CCD Diffractometer'
_diffrn_measurement_method '\w scan'
_diffrn_radiation_type MoK\a
_diffrn_radiation_wavelength 0.71073
_diffrn_reflns_av_R_equivalents 0.0620
_diffrn_reflns_av_sigmaI/netI 0.0984
_diffrn_reflns_limit_h_max 17
_diffrn_reflns_limit_h_min -17
_diffrn_reflns_limit_k_max 23
_diffrn_reflns_limit_k_min -23
_diffrn_reflns_limit_l_max 24
_diffrn_reflns_limit_l_min -24
_diffrn_reflns_number 45785
_diffrn_reflns_theta_full 25.26
_diffrn_reflns_theta_max 25.26
_diffrn_reflns_theta_min 1.42
_exptl_absorpt_coefficient_mu 1.827
_exptl_absorpt_correction_T_max 0.7452
_exptl_absorpt_correction_T_min 0.4998
_exptl_absorpt_correction_type multi-scan
_exptl_absorpt_process_details 'SADABS V2008/1 (Bruker AXS)'
_exptl_crystal_colour 'dark pink'
_exptl_crystal_density_diffrn 1.356
_exptl_crystal_density_method 'not measured'
_exptl_crystal_description plate
_exptl_crystal_F_000 2408
_exptl_crystal_size_max 0.28
_exptl_crystal_size_mid 0.12
_exptl_crystal_size_min 0.01
_refine_diff_density_max 1.063
_refine_diff_density_min -0.673
_refine_ls_extinction_method none
_refine_ls_goodness_of_fit_ref 0.984
_refine_ls_hydrogen_treatment constr
_refine_ls_matrix_type full
_refine_ls_number_parameters 1225
_refine_ls_number_reflns 20362
_refine_ls_number_restraints 321
_refine_ls_restrained_S_all 1.001
_refine_ls_R_factor_all 0.1120
_refine_ls_R_factor_gt 0.0556
_refine_ls_shift/su_max 0.016
_refine_ls_shift/su_mean 0.000
_refine_ls_structure_factor_coef Fsqd
_refine_ls_weighting_details 'calc w=1/[\s^2^(Fo^2^)+(0.0844P)^2^+0.0000P] where P=(Fo^2^+2Fc^2^)/3'
_refine_ls_weighting_scheme calc
_refine_ls_wR_factor_gt 0.1329
_refine_ls_wR_factor_ref 0.1598
_reflns_number_gt 12244
_reflns_number_total 20362
_reflns_threshold_expression >2sigma(I)
_cod_data_source_file c2dt31437a.txt
_cod_data_source_block I
_cod_original_cell_volume 5683.5(13)
_cod_database_code 7020395

loop_
_symmetry_equiv_pos_as_xyz
'x, y, z'
'-x, -y, -z'

loop_
_atom_site_type_symbol
_atom_site_label
_atom_site_fract_x
_atom_site_fract_y
_atom_site_fract_z
_atom_site_U_iso_or_equiv
_atom_site_adp_type
_atom_site_calc_flag
_atom_site_refinement_flags
_atom_site_occupancy
Br Br1 0.71533(3) 0.36340(2) 0.08378(2) 0.02769(13) Uani d . 1
Br Br2 0.90447(4) 0.03772(3) -0.14331(3) 0.04918(18) Uani d . 1
Br Br3 0.62852(6) 0.03115(4) -0.11210(4) 0.0675(2) Uani d . 1
Br Br4 0.77422(5) -0.00282(3) -0.28956(3) 0.0597(2) Uani d . 1
C C1 0.4832(3) 0.3595(3) 0.1315(2) 0.0292(12) Uani d . 1
H H1A 0.5168 0.3953 0.1193 0.035 Uiso calc R 1
H H1B 0.4481 0.3573 0.094 0.035 Uiso calc R 1
C C2 0.4110(3) 0.3841(3) 0.1889(3) 0.0334(13) Uani d . 1
H H2A 0.4457 0.3852 0.227 0.04 Uiso calc R 1
H H2B 0.3752 0.3495 0.2003 0.04 Uiso calc R 1
C C3 0.2418(4) 0.4819(3) 0.2428(3) 0.0363(13) Uani d . 1
C C4 0.1423(4) 0.5070(3) 0.2407(3) 0.0444(15) Uani d . 1
H H4 0.115 0.5165 0.1998 0.053 Uiso calc R 1
C C5 0.0819(4) 0.5186(3) 0.2974(3) 0.0520(17) Uani d . 1
H H5 0.0141 0.5361 0.2948 0.062 Uiso calc R 1
C C6 0.1196(5) 0.5049(4) 0.3568(4) 0.0621(19) Uani d . 1
H H6 0.078 0.5122 0.3953 0.075 Uiso calc R 1
C C7 0.2194(5) 0.4800(4) 0.3605(3) 0.064(2) Uani d . 1
H H7 0.2466 0.4707 0.4015 0.077 Uiso calc R 1
C C8 0.2778(4) 0.4693(3) 0.3035(3) 0.0534(17) Uani d . 1
H H8 0.3456 0.4525 0.3061 0.064 Uiso calc R 1
C C9 0.2524(3) 0.4579(3) 0.1096(3) 0.0312(12) Uani d . 1
C C10 0.2170(4) 0.5124(3) 0.0622(3) 0.0408(14) Uani d . 1
H H10 0.2336 0.555 0.0606 0.049 Uiso calc R 1
C C11 0.1583(4) 0.5059(4) 0.0175(3) 0.0524(17) Uani d . 1
H H11 0.1336 0.5444 -0.0139 0.063 Uiso calc R 1
C C12 0.1349(4) 0.4439(4) 0.0177(3) 0.0501(16) Uani d . 1
H H12 0.0936 0.4397 -0.0129 0.06 Uiso calc R 1
C C13 0.1723(4) 0.3881(3) 0.0630(3) 0.0450(15) Uani d . 1
H H13 0.1589 0.3445 0.0622 0.054 Uiso calc R 1
C C14 0.2292(4) 0.3952(3) 0.1095(3) 0.0407(14) Uani d . 1
H H14 0.2525 0.3571 0.1414 0.049 Uiso calc R 1
C C15 0.4935(3) 0.2170(3) 0.1721(2) 0.0280(12) Uani d . 1
C C16 0.4261(3) 0.2169(3) 0.1292(3) 0.0324(12) Uani d . 1
H H16 0.4231 0.2441 0.0885 0.039 Uiso calc R 1
C C17 0.3631(4) 0.1772(3) 0.1457(3) 0.0416(14) Uani d . 1
H H17 0.3181 0.1768 0.1161 0.05 Uiso calc R 1
C C18 0.3666(4) 0.1384(3) 0.2052(3) 0.0442(15) Uani d . 1
H H18 0.3243 0.111 0.2163 0.053 Uiso calc R 1
C C19 0.4303(5) 0.1393(3) 0.2479(3) 0.0509(16) Uani d . 1
H H19 0.4309 0.1138 0.2893 0.061 Uiso calc R 1
C C20 0.4951(4) 0.1777(3) 0.2311(3) 0.0432(15) Uani d . 1
H H20 0.5408 0.1767 0.2608 0.052 Uiso calc R 1
C C21 0.6314(3) 0.1538(2) 0.0191(2) 0.0280(12) Uani d . 1
H H21A 0.5648 0.1611 0.0382 0.034 Uiso calc R 1
H H21B 0.6465 0.1217 -0.0168 0.034 Uiso calc R 1
C C22 0.6966(4) 0.0554(3) 0.1363(3) 0.0324(12) Uani d . 1
C C23 0.6103(4) 0.0414(3) 0.1413(3) 0.0445(15) Uani d . 1
H H23 0.5599 0.0702 0.1156 0.053 Uiso calc R 1
C C24 0.5960(5) -0.0141(3) 0.1834(3) 0.0591(19) Uani d . 1
H H24 0.5366 -0.0237 0.1856 0.071 Uiso calc R 1
C C25 0.6685(5) -0.0555(3) 0.2221(3) 0.0555(18) Uani d . 1
H H25 0.6584 -0.0925 0.2519 0.067 Uiso calc R 1
C C26 0.7563(5) -0.0421(3) 0.2166(3) 0.0548(17) Uani d . 1
H H26 0.8069 -0.0712 0.242 0.066 Uiso calc R 1
C C27 0.7710(4) 0.0133(3) 0.1746(3) 0.0402(14) Uani d . 1
H H27 0.8307 0.0226 0.1718 0.048 Uiso calc R 1
C C28 0.5491(3) 0.3111(3) -0.0245(2) 0.0284(12) Uani d . 1
C C29 0.5573(4) 0.3789(3) -0.0370(2) 0.0309(12) Uani d . 1
H H29 0.6171 0.3861 -0.0331 0.037 Uiso calc R 1
C C30 0.4783(4) 0.4366(3) -0.0551(3) 0.0421(14) Uani d . 1
H H30 0.4845 0.483 -0.0639 0.051 Uiso calc R 1
C C31 0.3910(4) 0.4265(3) -0.0604(3) 0.0440(15) Uani d . 1
H H31 0.3367 0.4661 -0.0718 0.053 Uiso calc R 1
C C32 0.3828(4) 0.3588(3) -0.0491(3) 0.0442(15) Uani d . 1
H H32 0.323 0.3517 -0.0537 0.053 Uiso calc R 1
C C33 0.4610(4) 0.3012(3) -0.0313(2) 0.0316(12) Uani d . 1
H H33 0.4548 0.2548 -0.0235 0.038 Uiso calc R 1
C C34 0.5925(4) 0.2101(3) -0.2602(3) 0.0372(13) Uani d . 1
C C35 0.6060(5) 0.2270(4) -0.3262(3) 0.0636(19) Uani d . 1
H H35 0.6686 0.2248 -0.3446 0.076 Uiso calc R 1
C C36 0.5304(7) 0.2468(5) -0.3658(4) 0.083(3) Uani d . 1
H H36 0.5413 0.2577 -0.411 0.1 Uiso calc R 1
C C37 0.4392(7) 0.2510(4) -0.3399(4) 0.077(2) Uani d . 1
H H37 0.3869 0.2656 -0.3669 0.092 Uiso calc R 1
C C38 0.4241(5) 0.2336(4) -0.2741(4) 0.077(2) Uani d . 1
H H38 0.3613 0.2362 -0.2559 0.092 Uiso calc R 1
C C39 0.5007(5) 0.2124(4) -0.2349(3) 0.064(2) Uani d . 1
H H39 0.4903 0.1993 -0.1901 0.077 Uiso calc R 1
C C40 0.7781(4) 0.2222(3) -0.2488(2) 0.0337(13) Uani d . 1
C C41 0.8600(4) 0.1811(3) -0.2825(3) 0.0491(16) Uani d . 1
H H41 0.8714 0.1312 -0.2835 0.059 Uiso calc R 1
C C42 0.9259(5) 0.2120(4) -0.3149(3) 0.066(2) Uani d . 1
H H42 0.9813 0.1833 -0.3384 0.079 Uiso calc R 1
C C43 0.9115(5) 0.2834(4) -0.3131(3) 0.0558(18) Uani d . 1
H H43 0.9573 0.3041 -0.3345 0.067 Uiso calc R 1
C C44 0.8303(5) 0.3251(3) -0.2801(3) 0.0524(17) Uani d . 1
H H44 0.8195 0.3749 -0.2792 0.063 Uiso calc R 1
C C45 0.7644(4) 0.2947(3) -0.2484(3) 0.0418(14) Uani d . 1
H H45 0.7085 0.3241 -0.2259 0.05 Uiso calc R 1
C C46 0.7168(3) 0.2242(3) -0.0874(2) 0.0300(12) Uani d . 1
H H46A 0.7464 0.262 -0.1016 0.036 Uiso calc R 1
H H46B 0.7685 0.1774 -0.0873 0.036 Uiso calc R 1
C C47 0.6432(3) 0.2259(3) -0.1350(2) 0.0302(12) Uani d . 1
H H47A 0.6077 0.2764 -0.1477 0.036 Uiso calc R 1
H H47B 0.596 0.2041 -0.1121 0.036 Uiso calc R 1
C C48 0.9190(3) 0.2229(3) -0.0279(2) 0.0289(12) Uani d . 1
C C49 0.9641(4) 0.1736(3) -0.0729(3) 0.0398(14) Uani d . 1
H H49 0.9737 0.1243 -0.0616 0.048 Uiso calc R 1
C C50 0.9952(4) 0.1954(4) -0.1342(3) 0.0492(16) Uani d . 1
H H50 1.0257 0.1608 -0.1646 0.059 Uiso calc R 1
C C51 0.9826(4) 0.2659(4) -0.1515(3) 0.0503(16) Uani d . 1
H H51 1.0047 0.2805 -0.1936 0.06 Uiso calc R 1
C C52 0.9380(5) 0.3152(3) -0.1076(3) 0.0547(17) Uani d . 1
H H52 0.9293 0.3643 -0.1193 0.066 Uiso calc R 1
C C53 0.9055(4) 0.2946(3) -0.0466(3) 0.0427(15) Uani d . 1
H H53 0.8734 0.3298 -0.017 0.051 Uiso calc R 1
C C54 0.9155(3) 0.0992(2) 0.0603(3) 0.0296(12) Uani d . 1
H H54A 0.9758 0.0799 0.0329 0.036 Uiso calc R 1
H H54B 0.9272 0.0797 0.1057 0.036 Uiso calc R 1
C C55 0.8356(3) 0.0765(3) 0.0368(3) 0.0295(12) Uani d . 1
H H55A 0.8487 0.0244 0.0462 0.035 Uiso calc R 1
H H55B 0.832 0.0877 -0.0107 0.035 Uiso calc R 1
C C56 0.9709(3) 0.2148(3) 0.0996(2) 0.0274(11) Uani d . 1
C C57 1.0476(4) 0.1596(3) 0.1246(3) 0.0399(14) Uani d . 1
H H57 1.0557 0.1115 0.1171 0.048 Uiso calc R 1
C C58 1.1127(4) 0.1750(3) 0.1608(3) 0.0533(17) Uani d . 1
H H58 1.1639 0.1369 0.1785 0.064 Uiso calc R 1
C C59 1.1036(4) 0.2442(4) 0.1711(3) 0.0487(16) Uani d . 1
H H59 1.148 0.254 0.1959 0.058 Uiso calc R 1
C C60 1.0300(4) 0.2990(3) 0.1454(3) 0.0420(14) Uani d . 1
H H60 1.0242 0.347 0.1518 0.05 Uiso calc R 1
C C61 0.9638(4) 0.2851(3) 0.1101(3) 0.0339(13) Uani d . 1
H H61 0.913 0.3238 0.0927 0.041 Uiso calc R 1
C C62 0.6232(3) 0.2794(3) 0.2240(2) 0.0260(11) Uani d . 1
H H62A 0.6128 0.3298 0.232 0.031 Uiso calc R 1
H H62B 0.5975 0.2552 0.2623 0.031 Uiso calc R 1
C C63 0.7896(4) 0.1501(3) 0.2554(2) 0.0289(12) Uani d . 1
C C64 0.7325(4) 0.1303(3) 0.3061(3) 0.0455(15) Uani d . 1
H H64 0.6667 0.1582 0.3126 0.055 Uiso calc R 1
C C65 0.7702(5) 0.0703(3) 0.3474(3) 0.0524(17) Uani d . 1
H H65 0.7299 0.0565 0.3813 0.063 Uiso calc R 1
C C66 0.8659(5) 0.0305(3) 0.3397(3) 0.0525(17) Uani d . 1
H H66 0.8915 -0.0106 0.3682 0.063 Uiso calc R 1
C C67 0.9242(4) 0.0501(3) 0.2907(3) 0.0458(15) Uani d . 1
H H67 0.9906 0.0232 0.2857 0.055 Uiso calc R 1
C C68 0.8857(4) 0.1094(3) 0.2487(3) 0.0353(13) Uani d . 1
H H68 0.9262 0.1224 0.2145 0.042 Uiso calc R 1
C C69 0.8149(4) 0.2846(3) 0.2338(2) 0.0304(12) Uani d . 1
H H69A 0.8849 0.2588 0.2297 0.037 Uiso calc R 1
H H69B 0.8032 0.3309 0.2076 0.037 Uiso calc R 1
C C70 0.7835(4) 0.2986(3) 0.3051(3) 0.0361(13) Uani d . 1
H H70A 0.8019 0.2528 0.3322 0.043 Uiso calc R 1
H H70B 0.7126 0.32 0.3102 0.043 Uiso calc R 1
C C71 0.8018(4) 0.3564(3) 0.4203(3) 0.0425(14) Uani d . 1
C C72 0.7067(5) 0.3601(4) 0.4417(3) 0.069(2) Uani d . 1
H H72 0.6628 0.3603 0.4111 0.083 Uiso calc R 1
C C73 0.6772(6) 0.3633(5) 0.5064(4) 0.088(3) Uani d . 1
H H73 0.6127 0.366 0.5204 0.105 Uiso calc R 1
C C74 0.7400(7) 0.3625(5) 0.5512(4) 0.083(3) Uani d . 1
H H74 0.7196 0.363 0.5962 0.1 Uiso calc R 1
C C75 0.8313(6) 0.3610(4) 0.5313(4) 0.074(2) Uani d . 1
H H75 0.8741 0.3623 0.5622 0.089 Uiso calc R 1
C C76 0.8619(5) 0.3576(4) 0.4665(3) 0.0586(18) Uani d . 1
H H76 0.9262 0.356 0.4533 0.07 Uiso calc R 1
C C77 0.9673(4) 0.3058(3) 0.3344(3) 0.0407(14) Uani d . 1
C C78 1.0009(4) 0.2323(3) 0.3423(3) 0.0495(16) Uani d . 1
H H78 0.9566 0.2061 0.3467 0.059 Uiso calc R 1
C C79 1.0990(6) 0.1960(4) 0.3439(3) 0.071(2) Uani d . 1
H H79 1.1217 0.1452 0.349 0.086 Uiso calc R 1
C C80 1.1641(6) 0.2346(6) 0.3381(4) 0.082(3) Uani d . 1
H H80 1.2311 0.2101 0.3397 0.099 Uiso calc R 1
C C81 1.1317(6) 0.3076(5) 0.3300(4) 0.082(3) Uani d . 1
H H81 1.1762 0.3336 0.326 0.098 Uiso calc R 1
C C82 1.0344(5) 0.3436(4) 0.3276(3) 0.0582(18) Uani d . 1
H H82 1.0125 0.3942 0.3214 0.07 Uiso calc R 1
C C83 0.3720(9) 1.0272(7) 0.4262(6) 0.138(4) Uani d U 1
H H83A 0.321 1.0487 0.3956 0.166 Uiso calc R 1
H H83B 0.3436 1.0362 0.4711 0.166 Uiso calc R 1
C C84 0.4162(9) 0.9493(7) 0.4191(6) 0.141(4) Uani d U 1
H H84A 0.4365 0.923 0.4612 0.169 Uiso calc R 1
H H84B 0.371 0.9294 0.4016 0.169 Uiso calc R 1
C C85 0.4985(9) 0.9460(6) 0.3734(6) 0.143(4) Uani d U 1
H H85A 0.5491 0.8991 0.3788 0.172 Uiso calc R 1
H H85B 0.4794 0.9537 0.3281 0.172 Uiso calc R 1
C C86 0.5327(9) 1.0029(6) 0.3886(6) 0.126(3) Uani d U 1
H H86A 0.5796 0.9857 0.4224 0.151 Uiso calc R 1
H H86B 0.5638 1.0215 0.3494 0.151 Uiso calc R 1
C C87 0.0631(12) 0.8563(8) 0.5022(8) 0.194(5) Uani d U 1
H H87A 0.024 0.8717 0.5429 0.232 Uiso calc R 1
H H87B 0.056 0.8102 0.4935 0.232 Uiso calc R 1
C C88 0.1586(12) 0.8452(9) 0.5115(8) 0.191(5) Uani d U 1
H H88A 0.1995 0.7977 0.4983 0.229 Uiso calc R 1
H H88B 0.167 0.8486 0.5577 0.229 Uiso calc R 1
C C89 0.1831(11) 0.9020(10) 0.4705(7) 0.185(5) Uani d U 1
H H89A 0.1963 0.936 0.497 0.222 Uiso calc R 1
H H89B 0.2399 0.8821 0.4402 0.222 Uiso calc R 1
C C90 0.0962(9) 0.9366(7) 0.4351(6) 0.149(4) Uani d U 1
H H90A 0.071 0.9878 0.4439 0.179 Uiso calc R 1
H H90B 0.1138 0.934 0.3878 0.179 Uiso calc R 1
C C91 0.3206(9) 0.4309(7) 0.5495(5) 0.137(4) Uani d U 1
H H91A 0.3167 0.478 0.5265 0.164 Uiso calc R 1
H H91B 0.3893 0.4021 0.5517 0.164 Uiso calc R 1
C C92 0.2729(8) 0.4396(5) 0.6140(5) 0.119(3) Uani d U 1
H H92A 0.2731 0.4847 0.6303 0.143 Uiso calc R 1
H H92B 0.3051 0.3992 0.6447 0.143 Uiso calc R 1
C C93 0.1731(9) 0.4412(6) 0.6065(6) 0.131(4) Uani d U 1
H H93A 0.1579 0.4024 0.635 0.157 Uiso calc R 1
H H93B 0.1266 0.4875 0.6187 0.157 Uiso calc R 1
C C94 0.1673(10) 0.4319(8) 0.5414(6) 0.164(4) Uani d U 1
H H94A 0.1398 0.4784 0.5167 0.197 Uiso calc R 1
H H94B 0.1272 0.4012 0.5375 0.197 Uiso calc R 1
C C95 0.3485(12) 0.1806(8) 0.9359(10) 0.229(6) Uani d DU 1
H H95A 0.4096 0.1905 0.9389 0.275 Uiso calc R 1
H H95B 0.3349 0.1836 0.8897 0.275 Uiso calc R 1
C C96 0.3484(11) 0.1098(8) 0.9714(7) 0.198(6) Uani d DU 1
H H96A 0.3867 0.0689 0.9462 0.237 Uiso calc R 1
H H96B 0.3733 0.1037 1.015 0.237 Uiso calc R 1
C C97 0.2479(10) 0.1177(6) 0.9757(7) 0.152(4) Uani d U 1
H H97A 0.2289 0.0936 1.0166 0.183 Uiso calc R 1
H H97B 0.231 0.098 0.9384 0.183 Uiso calc R 1
C C98 0.1991(8) 0.2005(7) 0.9745(7) 0.156(4) Uani d U 1
H H98A 0.1591 0.2196 0.9371 0.187 Uiso calc R 1
H H98B 0.1604 0.2156 1.0154 0.187 Uiso calc R 1
C C99 0.1886(12) 0.2089(11) 0.6304(9) 0.198(6) Uani d U 1
H H99A 0.2448 0.2231 0.6383 0.238 Uiso calc R 1
H H99B 0.1569 0.198 0.6727 0.238 Uiso calc R 1
C C100 0.2164(13) 0.1514(10) 0.5944(9) 0.210(7) Uani d U 1
H H10A 0.1934 0.1134 0.6179 0.252 Uiso calc R 1
H H10B 0.2876 0.133 0.5901 0.252 Uiso calc R 1
C C101 0.1827(11) 0.1656(9) 0.5331(8) 0.189(5) Uani d U 1
H H10C 0.1461 0.1334 0.5258 0.226 Uiso calc R 1
H H10D 0.2363 0.1602 0.499 0.226 Uiso calc R 1
C C102 0.1219(12) 0.2376(9) 0.5333(7) 0.184(5) Uani d U 1
H H10E 0.1445 0.2666 0.4975 0.22 Uiso calc R 1
H H10F 0.0556 0.24 0.5257 0.22 Uiso calc R 1
C C103 0.1562(8) 0.3771(6) 0.8169(7) 0.156(4) Uani d U 1
H H10G 0.1568 0.3479 0.7809 0.188 Uiso calc R 1
H H10H 0.1743 0.3449 0.8566 0.188 Uiso calc R 1
C C104 0.2217(8) 0.4161(7) 0.8009(6) 0.134(4) Uani d U 1
H H10I 0.2352 0.421 0.7532 0.161 Uiso calc R 1
H H10J 0.2831 0.3915 0.8211 0.161 Uiso calc R 1
C C105 0.1752(7) 0.4857(6) 0.8260(5) 0.114(3) Uani d U 1
H H10K 0.1974 0.4873 0.8691 0.137 Uiso calc R 1
H H10L 0.1892 0.5239 0.796 0.137 Uiso calc R 1
C C106 0.0742(7) 0.4940(5) 0.8308(6) 0.118(3) Uani d U 1
H H10M 0.0432 0.5135 0.8725 0.141 Uiso calc R 1
H H10N 0.0419 0.5269 0.7947 0.141 Uiso calc R 1
C C108 0.4710(7) 0.5667(5) 0.3118(4) 0.104(3) Uani d U 1
H H10O 0.4861 0.6027 0.3347 0.124 Uiso calc R 1
H H10P 0.4002 0.58 0.3111 0.124 Uiso calc R 1
C C109 0.5166(6) 0.5636(4) 0.2445(4) 0.090(3) Uani d U 1
H H10Q 0.4672 0.5778 0.2123 0.108 Uiso calc R 1
H H10R 0.5567 0.5956 0.2369 0.108 Uiso calc R 1
C C110 0.5765(6) 0.4882(4) 0.2401(4) 0.082(2) Uani d U 1
H H11A 0.569 0.4711 0.1984 0.098 Uiso calc R 1
H H11B 0.6453 0.4831 0.2425 0.098 Uiso calc R 1
C C111 0.5102(7) 0.4949(5) 0.3448(4) 0.088(2) Uani d U 1
H H11C 0.5631 0.4929 0.3716 0.105 Uiso calc R 1
H H11D 0.4594 0.4816 0.3732 0.105 Uiso calc R 1
C C112 0.5399(7) 0.2104(6) 0.4356(5) 0.130(4) Uani d U 1
H H11E 0.5804 0.2175 0.4679 0.156 Uiso calc R 1
H H11F 0.5662 0.1602 0.4238 0.156 Uiso calc R 1
C C113 0.4395(7) 0.2255(6) 0.4633(5) 0.126(4) Uani d U 1
H H11G 0.4239 0.1809 0.4765 0.151 Uiso calc R 1
H H11H 0.4266 0.2549 0.501 0.151 Uiso calc R 1
C C114 0.3876(8) 0.2643(7) 0.4091(6) 0.134(4) Uani d U 1
H H11I 0.324 0.2972 0.4237 0.161 Uiso calc R 1
H H11J 0.3783 0.2315 0.3794 0.161 Uiso calc R 1
C C115 0.4493(9) 0.3030(6) 0.3785(5) 0.158(5) Uani d U 1
H H11K 0.435 0.318 0.3326 0.19 Uiso calc R 1
H H11L 0.4419 0.3459 0.4016 0.19 Uiso calc R 1
Fe Fe1 0.72302(5) 0.23460(3) 0.09257(3) 0.02209(17) Uani d . 1
Fe Fe2 0.75384(6) 0.05024(4) -0.18844(4) 0.0394(2) Uani d . 1
O O1 0.4498(7) 1.0561(4) 0.4114(4) 0.132(3) Uani d U 1
O O2 0.0263(6) 0.9063(4) 0.4518(4) 0.131(2) Uani d U 1
O O3 0.2720(8) 0.3956(5) 0.5170(4) 0.162(3) Uani d U 1
O O4 0.2829(8) 0.2188(5) 0.9676(6) 0.205(4) Uani d U 1
O O5 0.1212(8) 0.2659(6) 0.5922(6) 0.183(4) Uani d U 1
O O6 0.0680(5) 0.4251(4) 0.8272(5) 0.173(3) Uani d U 1
O O7 0.5451(4) 0.4481(3) 0.2929(3) 0.0762(14) Uani d U 1
O O8 0.5405(5) 0.2551(4) 0.3825(3) 0.135(3) Uani d U 1
P P1 0.74978(9) 0.23142(7) 0.20081(6) 0.0247(3) Uani d . 1
P P2 0.57328(9) 0.27146(7) 0.14855(6) 0.0243(3) Uani d . 1
P P3 0.65799(9) 0.23829(6) -0.00398(6) 0.0248(3) Uani d . 1
P P4 0.72109(9) 0.12588(6) 0.07981(6) 0.0259(3) Uani d . 1
P P5 0.88035(9) 0.19722(6) 0.05571(6) 0.0254(3) Uani d . 1
P P6 0.69403(10) 0.17937(7) -0.20955(7) 0.0327(3) Uani d . 1
P P7 0.84022(11) 0.35960(8) 0.33304(7) 0.0368(4) Uani d . 1
P P8 0.32457(10) 0.47435(7) 0.16975(7) 0.0342(3) Uani d . 1

loop_
_atom_site_aniso_label
_atom_site_aniso_U_11
_atom_site_aniso_U_22
_atom_site_aniso_U_33
_atom_site_aniso_U_12
_atom_site_aniso_U_13
_atom_site_aniso_U_23
Br1 0.0254(3) 0.0158(2) 0.0394(3) -0.0041(2) 0.0008(2) -0.0018(2)
Br2 0.0492(4) 0.0255(3) 0.0649(4) 0.0048(3) -0.0186(3) -0.0086(3)
Br3 0.0845(5) 0.0619(5) 0.0688(5) -0.0434(4) 0.0197(4) -0.0204(4)
Br4 0.0875(5) 0.0433(4) 0.0493(4) -0.0210(4) 0.0011(4) -0.0131(3)
C1 0.024(3) 0.024(3) 0.034(3) -0.001(2) -0.001(2) 0.000(2)
C2 0.023(3) 0.028(3) 0.042(3) -0.001(2) 0.002(2) -0.002(2)
C3 0.030(3) 0.025(3) 0.050(4) -0.003(2) 0.006(3) -0.010(3)
C4 0.039(3) 0.031(3) 0.061(4) -0.009(3) 0.011(3) -0.010(3)
C5 0.040(4) 0.044(4) 0.069(5) -0.012(3) 0.019(3) -0.016(3)
C6 0.063(5) 0.051(4) 0.067(5) -0.013(4) 0.024(4) -0.026(4)
C7 0.064(5) 0.068(5) 0.049(4) -0.003(4) 0.000(4) -0.015(4)
C8 0.038(4) 0.055(4) 0.056(4) 0.001(3) 0.004(3) -0.017(3)
C9 0.019(3) 0.026(3) 0.042(3) -0.001(2) 0.007(2) -0.003(2)
C10 0.042(3) 0.024(3) 0.046(4) 0.001(3) 0.003(3) 0.002(3)
C11 0.042(4) 0.055(4) 0.050(4) -0.004(3) -0.006(3) 0.011(3)
C12 0.036(4) 0.064(5) 0.046(4) -0.010(3) -0.001(3) -0.004(3)
C13 0.041(4) 0.049(4) 0.051(4) -0.026(3) 0.012(3) -0.009(3)
C14 0.034(3) 0.034(3) 0.048(4) -0.007(3) 0.006(3) 0.000(3)
C15 0.020(3) 0.026(3) 0.035(3) -0.004(2) 0.001(2) -0.006(2)
C16 0.027(3) 0.032(3) 0.038(3) -0.010(2) 0.001(2) 0.000(2)
C17 0.029(3) 0.045(4) 0.054(4) -0.014(3) -0.002(3) -0.008(3)
C18 0.036(3) 0.040(3) 0.062(4) -0.020(3) 0.002(3) -0.005(3)
C19 0.058(4) 0.045(4) 0.052(4) -0.025(3) 0.001(3) 0.012(3)
C20 0.047(4) 0.045(4) 0.043(4) -0.025(3) -0.008(3) 0.010(3)
C21 0.026(3) 0.022(3) 0.034(3) -0.005(2) 0.001(2) -0.005(2)
C22 0.037(3) 0.016(3) 0.043(3) -0.007(2) 0.000(3) -0.004(2)
C23 0.043(4) 0.024(3) 0.065(4) -0.011(3) -0.002(3) 0.003(3)
C24 0.048(4) 0.032(3) 0.097(6) -0.019(3) 0.010(4) 0.005(4)
C25 0.065(5) 0.032(4) 0.066(5) -0.019(3) 0.009(4) 0.009(3)
C26 0.071(5) 0.037(4) 0.056(4) -0.017(3) -0.017(3) 0.008(3)
C27 0.053(4) 0.030(3) 0.043(4) -0.021(3) -0.009(3) 0.003(3)
C28 0.025(3) 0.029(3) 0.026(3) -0.001(2) 0.003(2) -0.005(2)
C29 0.029(3) 0.025(3) 0.038(3) -0.006(2) -0.008(2) -0.002(2)
C30 0.055(4) 0.025(3) 0.040(4) -0.003(3) -0.007(3) 0.000(3)
C31 0.036(3) 0.037(4) 0.046(4) 0.006(3) -0.006(3) 0.001(3)
C32 0.019(3) 0.065(4) 0.041(4) -0.003(3) -0.004(2) -0.003(3)
C33 0.029(3) 0.036(3) 0.028(3) -0.009(2) -0.001(2) -0.002(2)
C34 0.047(4) 0.023(3) 0.038(3) -0.003(3) -0.007(3) -0.009(2)
C35 0.077(5) 0.071(5) 0.049(4) -0.028(4) -0.017(4) -0.003(4)
C36 0.112(7) 0.100(7) 0.054(5) -0.052(6) -0.047(5) 0.020(4)
C37 0.091(7) 0.049(4) 0.094(7) -0.014(4) -0.059(5) 0.000(4)
C38 0.057(5) 0.085(6) 0.092(6) -0.018(4) -0.026(4) -0.017(5)
C39 0.047(4) 0.090(6) 0.053(4) -0.013(4) -0.015(3) -0.007(4)
C40 0.036(3) 0.026(3) 0.034(3) -0.003(2) -0.002(2) -0.003(2)
C41 0.053(4) 0.038(4) 0.051(4) -0.009(3) 0.008(3) -0.009(3)
C42 0.059(5) 0.062(5) 0.066(5) -0.013(4) 0.025(4) -0.004(4)
C43 0.056(4) 0.068(5) 0.046(4) -0.029(4) 0.000(3) 0.009(4)
C44 0.075(5) 0.038(4) 0.047(4) -0.023(3) -0.005(4) 0.001(3)
C45 0.048(4) 0.034(3) 0.039(3) -0.010(3) 0.001(3) 0.001(3)
C46 0.025(3) 0.020(3) 0.039(3) -0.002(2) 0.004(2) -0.002(2)
C47 0.027(3) 0.023(3) 0.035(3) -0.001(2) 0.000(2) -0.002(2)
C48 0.019(3) 0.033(3) 0.030(3) -0.004(2) 0.003(2) 0.000(2)
C49 0.037(3) 0.031(3) 0.050(4) -0.010(3) 0.011(3) -0.009(3)
C50 0.046(4) 0.059(4) 0.041(4) -0.017(3) 0.017(3) -0.019(3)
C51 0.046(4) 0.066(5) 0.036(4) -0.019(3) 0.005(3) 0.007(3)
C52 0.059(4) 0.041(4) 0.048(4) -0.002(3) 0.008(3) 0.009(3)
C53 0.046(4) 0.026(3) 0.041(4) 0.005(3) 0.010(3) 0.000(3)
C54 0.027(3) 0.017(3) 0.041(3) -0.002(2) 0.002(2) -0.003(2)
C55 0.028(3) 0.017(3) 0.040(3) -0.001(2) -0.003(2) -0.003(2)
C56 0.022(3) 0.025(3) 0.034(3) -0.008(2) 0.003(2) 0.002(2)
C57 0.030(3) 0.029(3) 0.060(4) -0.011(3) -0.006(3) 0.005(3)
C58 0.039(4) 0.050(4) 0.074(5) -0.019(3) -0.025(3) 0.016(3)
C59 0.036(4) 0.067(5) 0.054(4) -0.033(3) -0.013(3) 0.009(3)
C60 0.036(3) 0.047(4) 0.051(4) -0.024(3) 0.010(3) -0.013(3)
C61 0.022(3) 0.030(3) 0.046(3) -0.006(2) 0.006(2) -0.006(3)
C62 0.023(3) 0.019(3) 0.034(3) -0.005(2) 0.003(2) -0.004(2)
C63 0.030(3) 0.027(3) 0.029(3) -0.007(2) -0.004(2) -0.002(2)
C64 0.034(3) 0.045(4) 0.051(4) -0.008(3) -0.002(3) 0.007(3)
C65 0.055(4) 0.053(4) 0.044(4) -0.020(3) -0.003(3) 0.022(3)
C66 0.049(4) 0.037(4) 0.058(4) 0.003(3) -0.013(3) 0.009(3)
C67 0.040(3) 0.037(3) 0.048(4) 0.005(3) -0.003(3) -0.003(3)
C68 0.028(3) 0.034(3) 0.037(3) 0.000(2) 0.002(2) -0.004(3)
C69 0.029(3) 0.024(3) 0.039(3) -0.011(2) 0.002(2) -0.002(2)
C70 0.034(3) 0.039(3) 0.037(3) -0.014(3) -0.002(2) -0.007(3)
C71 0.050(4) 0.037(3) 0.035(3) -0.005(3) 0.001(3) -0.012(3)
C72 0.065(5) 0.088(6) 0.052(5) -0.017(4) 0.003(4) -0.028(4)
C73 0.068(5) 0.132(8) 0.059(5) -0.025(5) 0.019(4) -0.031(5)
C74 0.101(7) 0.097(7) 0.041(4) -0.017(5) 0.001(5) -0.015(4)
C75 0.077(6) 0.083(6) 0.057(5) -0.012(5) -0.014(4) -0.014(4)
C76 0.068(5) 0.064(5) 0.036(4) -0.006(4) -0.008(3) -0.014(3)
C77 0.041(3) 0.045(4) 0.037(3) -0.011(3) -0.004(3) -0.011(3)
C78 0.047(4) 0.047(4) 0.047(4) -0.001(3) -0.011(3) -0.006(3)
C79 0.074(5) 0.057(5) 0.060(5) 0.018(4) -0.021(4) -0.016(4)
C80 0.043(5) 0.119(8) 0.072(6) -0.002(5) -0.008(4) -0.031(5)
C81 0.048(5) 0.120(8) 0.085(6) -0.032(5) 0.003(4) -0.033(6)
C82 0.049(4) 0.064(5) 0.071(5) -0.029(4) 0.002(3) -0.015(4)
C83 0.118(8) 0.135(9) 0.144(8) -0.004(7) -0.029(7) -0.031(7)
C84 0.129(9) 0.128(8) 0.167(10) -0.048(7) -0.034(7) 0.031(8)
C85 0.145(9) 0.102(7) 0.187(10) -0.052(7) 0.035(7) -0.036(7)
C86 0.134(8) 0.106(8) 0.146(9) -0.045(6) -0.029(7) -0.004(7)
C87 0.208(11) 0.169(10) 0.199(11) -0.072(10) -0.059(10) 0.094(8)
C88 0.198(11) 0.175(11) 0.199(11) -0.062(10) -0.072(10) 0.057(9)
C89 0.165(10) 0.242(12) 0.148(10) -0.084(10) -0.009(8) 0.048(9)
C90 0.138(9) 0.167(10) 0.133(9) -0.062(8) 0.027(7) 0.040(7)
C91 0.158(9) 0.124(8) 0.099(7) -0.009(7) 0.014(7) -0.016(7)
C92 0.142(8) 0.082(6) 0.121(7) -0.022(6) 0.017(7) -0.022(6)
C93 0.141(8) 0.119(8) 0.134(8) -0.049(7) 0.027(8) -0.022(7)
C94 0.188(10) 0.159(10) 0.137(9) -0.041(8) -0.009(9) -0.022(8)
C95 0.201(12) 0.178(12) 0.312(14) -0.092(10) 0.125(10) -0.073(10)
C96 0.197(10) 0.150(10) 0.180(11) 0.014(10) 0.065(10) -0.019(9)
C97 0.200(10) 0.112(7) 0.193(10) -0.111(8) -0.045(9) -0.001(7)
C98 0.114(8) 0.136(8) 0.216(11) -0.052(7) -0.009(8) 0.024(8)
C99 0.157(11) 0.225(14) 0.214(13) -0.061(11) -0.037(10) -0.003(10)
C100 0.176(11) 0.184(13) 0.214(14) 0.016(11) -0.043(11) 0.021(11)
C101 0.160(11) 0.163(11) 0.198(12) 0.011(9) -0.001(10) -0.020(11)
C102 0.188(11) 0.157(11) 0.169(11) -0.007(9) -0.013(10) -0.004(10)
C103 0.080(7) 0.097(7) 0.290(12) -0.024(6) -0.042(8) 0.017(8)
C104 0.089(7) 0.156(9) 0.155(9) -0.036(6) 0.003(6) -0.019(7)
C105 0.085(6) 0.126(8) 0.147(8) -0.055(6) -0.025(6) 0.010(6)
C106 0.086(6) 0.097(7) 0.176(9) -0.041(5) -0.031(6) 0.023(6)
C108 0.118(7) 0.069(5) 0.101(6) 0.002(5) 0.011(5) -0.028(5)
C109 0.094(6) 0.053(5) 0.109(6) -0.014(4) 0.023(5) -0.005(4)
C110 0.076(5) 0.054(4) 0.113(6) -0.023(4) 0.022(5) -0.019(4)
C111 0.110(6) 0.082(6) 0.079(5) -0.037(5) -0.023(5) -0.003(4)
C112 0.083(6) 0.161(9) 0.098(7) 0.006(6) 0.008(5) 0.047(6)
C113 0.106(7) 0.121(8) 0.132(8) -0.027(6) 0.030(6) 0.013(6)
C114 0.086(7) 0.176(10) 0.138(9) -0.017(6) -0.037(6) -0.053(7)
C115 0.145(9) 0.117(8) 0.115(7) 0.057(6) 0.049(7) 0.053(6)
Fe1 0.0186(4) 0.0143(3) 0.0307(4) -0.0019(3) -0.0001(3) -0.0020(3)
Fe2 0.0448(5) 0.0223(4) 0.0466(5) -0.0037(4) -0.0044(4) -0.0050(4)
O1 0.185(8) 0.086(5) 0.129(6) -0.039(5) -0.047(5) -0.009(4)
O2 0.139(6) 0.121(6) 0.127(6) -0.043(5) -0.017(5) 0.032(4)
O3 0.223(9) 0.125(6) 0.103(5) 0.001(6) 0.004(6) -0.050(5)
O4 0.217(9) 0.139(7) 0.296(10) -0.122(7) 0.116(8) -0.094(7)
O5 0.191(9) 0.162(9) 0.185(9) -0.057(7) 0.041(7) -0.016(7)
O6 0.079(5) 0.098(5) 0.341(10) -0.042(4) -0.045(6) 0.057(6)
O7 0.077(3) 0.048(3) 0.103(4) -0.018(3) -0.004(3) -0.012(3)
O8 0.107(5) 0.124(6) 0.121(5) 0.004(4) 0.050(4) 0.039(4)
P1 0.0215(7) 0.0199(7) 0.0306(8) -0.0040(5) -0.0007(6) -0.0020(6)
P2 0.0191(7) 0.0193(7) 0.0319(8) -0.0028(5) 0.0004(5) -0.0030(5)
P3 0.0228(7) 0.0171(6) 0.0313(8) -0.0022(5) -0.0011(6) -0.0024(5)
P4 0.0251(7) 0.0156(6) 0.0355(8) -0.0045(5) -0.0015(6) -0.0023(6)
P5 0.0209(7) 0.0178(6) 0.0348(8) -0.0028(5) -0.0006(6) -0.0017(6)
P6 0.0342(8) 0.0237(7) 0.0348(8) -0.0010(6) -0.0022(6) -0.0042(6)
P7 0.0407(9) 0.0302(8) 0.0392(9) -0.0089(7) -0.0045(7) -0.0074(7)
P8 0.0273(8) 0.0220(7) 0.0481(9) -0.0025(6) 0.0046(6) -0.0035(6)

loop_
_atom_type_symbol
_atom_type_description
_atom_type_scat_dispersion_real
_atom_type_scat_dispersion_imag
_atom_type_scat_source
C C 0.0033 0.0016 'International Tables Vol C Tables 4.2.6.8 and 6.1.1.4'
H H 0.0000 0.0000 'International Tables Vol C Tables 4.2.6.8 and 6.1.1.4'
O O 0.0106 0.0060 'International Tables Vol C Tables 4.2.6.8 and 6.1.1.4'
P P 0.1023 0.0942 'International Tables Vol C Tables 4.2.6.8 and 6.1.1.4'
Fe Fe 0.3463 0.8444 'International Tables Vol C Tables 4.2.6.8 and 6.1.1.4'
Br Br -0.2901 2.4595 'International Tables Vol C Tables 4.2.6.8 and 6.1.1.4'

loop_
_geom_angle_atom_site_label_1
_geom_angle_atom_site_label_2
_geom_angle_atom_site_label_3
_geom_angle
C2 C1 P2 113.2(3)
C2 C1 H1A 108.9
P2 C1 H1A 108.9
C2 C1 H1B 108.9
P2 C1 H1B 108.9
H1A C1 H1B 107.8
C1 C2 P8 111.2(3)
C1 C2 H2A 109.4
P8 C2 H2A 109.4
C1 C2 H2B 109.4
P8 C2 H2B 109.4
H2A C2 H2B 108.0
C8 C3 C4 117.2(5)
C8 C3 P8 119.7(4)
C4 C3 P8 122.8(5)
C3 C4 C5 121.1(6)
C3 C4 H4 119.5
C5 C4 H4 119.5
C6 C5 C4 120.5(6)
C6 C5 H5 119.8
C4 C5 H5 119.8
C5 C6 C7 119.8(6)
C5 C6 H6 120.1
C7 C6 H6 120.1
C8 C7 C6 118.6(6)
C8 C7 H7 120.7
C6 C7 H7 120.7
C3 C8 C7 122.9(6)
C3 C8 H8 118.6
C7 C8 H8 118.6
C10 C9 C14 118.1(5)
C10 C9 P8 117.6(4)
C14 C9 P8 124.3(4)
C11 C10 C9 121.2(6)
C11 C10 H10 119.4
C9 C10 H10 119.4
C10 C11 C12 120.6(6)
C10 C11 H11 119.7
C12 C11 H11 119.7
C13 C12 C11 119.1(6)
C13 C12 H12 120.4
C11 C12 H12 120.4
C12 C13 C14 120.5(6)
C12 C13 H13 119.7
C14 C13 H13 119.7
C13 C14 C9 120.3(5)
C13 C14 H14 119.8
C9 C14 H14 119.8
C20 C15 C16 118.3(5)
C20 C15 P2 122.9(4)
C16 C15 P2 118.8(4)
C15 C16 C17 120.5(5)
C15 C16 H16 119.7
C17 C16 H16 119.7
C18 C17 C16 119.8(5)
C18 C17 H17 120.1
C16 C17 H17 120.1
C19 C18 C17 120.2(5)
C19 C18 H18 119.9
C17 C18 H18 119.9
C18 C19 C20 120.3(6)
C18 C19 H19 119.8
C20 C19 H19 119.8
C15 C20 C19 120.8(5)
C15 C20 H20 119.6
C19 C20 H20 119.6
P4 C21 P3 92.3(2)
P4 C21 H21A 113.2
P3 C21 H21A 113.2
P4 C21 H21B 113.2
P3 C21 H21B 113.2
H21A C21 H21B 110.6
C23 C22 C27 119.6(5)
C23 C22 P4 122.9(4)
C27 C22 P4 117.5(4)
C22 C23 C24 120.9(6)
C22 C23 H23 119.6
C24 C23 H23 119.6
C25 C24 C23 120.0(6)
C25 C24 H24 120.0
C23 C24 H24 120.0
C24 C25 C26 119.1(6)
C24 C25 H25 120.4
C26 C25 H25 120.4
C27 C26 C25 121.0(6)
C27 C26 H26 119.5
C25 C26 H26 119.5
C26 C27 C22 119.2(5)
C26 C27 H27 120.4
C22 C27 H27 120.4
C29 C28 C33 119.1(5)
C29 C28 P3 117.1(4)
C33 C28 P3 123.7(4)
C28 C29 C30 120.4(5)
C28 C29 H29 119.8
C30 C29 H29 119.8
C31 C30 C29 120.0(5)
C31 C30 H30 120.0
C29 C30 H30 120.0
C30 C31 C32 119.9(5)
C30 C31 H31 120.1
C32 C31 H31 120.1
C31 C32 C33 120.4(5)
C31 C32 H32 119.8
C33 C32 H32 119.8
C32 C33 C28 120.2(5)
C32 C33 H33 119.9
C28 C33 H33 119.9
C35 C34 C39 118.1(6)
C35 C34 P6 120.7(5)
C39 C34 P6 121.1(5)
C36 C35 C34 121.3(7)
C36 C35 H35 119.4
C34 C35 H35 119.4
C37 C36 C35 120.1(7)
C37 C36 H36 119.9
C35 C36 H36 119.9
C36 C37 C38 119.7(7)
C36 C37 H37 120.2
C38 C37 H37 120.2
C39 C38 C37 119.8(8)
C39 C38 H38 120.1
C37 C38 H38 120.1
C38 C39 C34 121.0(7)
C38 C39 H39 119.5
C34 C39 H39 119.5
C41 C40 C45 117.7(5)
C41 C40 P6 118.6(4)
C45 C40 P6 123.6(4)
C40 C41 C42 120.7(6)
C40 C41 H41 119.6
C42 C41 H41 119.6
C43 C42 C41 120.5(6)
C43 C42 H42 119.8
C41 C42 H42 119.8
C42 C43 C44 119.6(6)
C42 C43 H43 120.2
C44 C43 H43 120.2
C43 C44 C45 120.1(6)
C43 C44 H44 120.0
C45 C44 H44 120.0
C44 C45 C40 121.4(5)
C44 C45 H45 119.3
C40 C45 H45 119.3
C47 C46 P3 110.4(3)
C47 C46 H46A 109.6
P3 C46 H46A 109.6
C47 C46 H46B 109.6
P3 C46 H46B 109.6
H46A C46 H46B 108.1
C46 C47 P6 115.1(3)
C46 C47 H47A 108.5
P6 C47 H47A 108.5
C46 C47 H47B 108.5
P6 C47 H47B 108.5
H47A C47 H47B 107.5
C49 C48 C53 117.8(5)
C49 C48 P5 122.9(4)
C53 C48 P5 119.3(4)
C50 C49 C48 120.7(5)
C50 C49 H49 119.6
C48 C49 H49 119.6
C51 C50 C49 120.8(6)
C51 C50 H50 119.6
C49 C50 H50 119.6
C52 C51 C50 119.1(6)
C52 C51 H51 120.4
C50 C51 H51 120.4
C51 C52 C53 120.9(6)
C51 C52 H52 119.6
C53 C52 H52 119.6
C52 C53 C48 120.7(5)
C52 C53 H53 119.6
C48 C53 H53 119.6
C55 C54 P5 109.7(3)
C55 C54 H54A 109.7
P5 C54 H54A 109.7
C55 C54 H54B 109.7
P5 C54 H54B 109.7
H54A C54 H54B 108.2
C54 C55 P4 107.9(3)
C54 C55 H55A 110.1
P4 C55 H55A 110.1
C54 C55 H55B 110.1
P4 C55 H55B 110.1
H55A C55 H55B 108.4
C57 C56 C61 117.9(5)
C57 C56 P5 121.8(4)
C61 C56 P5 120.4(4)
C56 C57 C58 120.1(5)
C56 C57 H57 119.9
C58 C57 H57 119.9
C59 C58 C57 120.9(5)
C59 C58 H58 119.5
C57 C58 H58 119.5
C60 C59 C58 119.5(5)
C60 C59 H59 120.3
C58 C59 H59 120.3
C59 C60 C61 120.7(6)
C59 C60 H60 119.7
C61 C60 H60 119.7
C60 C61 C56 120.9(5)
C60 C61 H61 119.6
C56 C61 H61 119.6
P1 C62 P2 97.3(2)
P1 C62 H62A 112.3
P2 C62 H62A 112.3
P1 C62 H62B 112.3
P2 C62 H62B 112.3
H62A C62 H62B 109.9
C64 C63 C68 117.9(5)
C64 C63 P1 124.6(4)
C68 C63 P1 117.3(4)
C63 C64 C65 120.7(5)
C63 C64 H64 119.7
C65 C64 H64 119.7
C66 C65 C64 120.3(6)
C66 C65 H65 119.8
C64 C65 H65 119.8
C67 C66 C65 120.0(5)
C67 C66 H66 120.0
C65 C66 H66 120.0
C66 C67 C68 119.5(5)
C66 C67 H67 120.3
C68 C67 H67 120.3
C67 C68 C63 121.6(5)
C67 C68 H68 119.2
C63 C68 H68 119.2
C70 C69 P1 112.4(3)
C70 C69 H69A 109.1
P1 C69 H69A 109.1
C70 C69 H69B 109.1
P1 C69 H69B 109.1
H69A C69 H69B 107.8
C69 C70 P7 110.8(3)
C69 C70 H70A 109.5
P7 C70 H70A 109.5
C69 C70 H70B 109.5
P7 C70 H70B 109.5
H70A C70 H70B 108.1
C76 C71 C72 117.4(6)
C76 C71 P7 121.3(5)
C72 C71 P7 121.0(5)
C73 C72 C71 120.4(7)
C73 C72 H72 119.8
C71 C72 H72 119.8
C74 C73 C72 120.5(8)
C74 C73 H73 119.7
C72 C73 H73 119.7
C75 C74 C73 120.0(7)
C75 C74 H74 120.0
C73 C74 H74 120.0
C74 C75 C76 120.0(7)
C74 C75 H75 120.0
C76 C75 H75 120.0
C75 C76 C71 121.7(7)
C75 C76 H76 119.1
C71 C76 H76 119.1
C78 C77 C82 118.7(6)
C78 C77 P7 124.8(5)
C82 C77 P7 116.5(5)
C77 C78 C79 120.7(7)
C77 C78 H78 119.7
C79 C78 H78 119.7
C78 C79 C80 119.6(7)
C78 C79 H79 120.2
C80 C79 H79 120.2
C81 C80 C79 120.3(7)
C81 C80 H80 119.9
C79 C80 H80 119.9
C80 C81 C82 120.1(8)
C80 C81 H81 119.9
C82 C81 H81 119.9
C81 C82 C77 120.6(7)
C81 C82 H82 119.7
C77 C82 H82 119.7
O1 C83 C84 104.8(10)
O1 C83 H83A 110.8
C84 C83 H83A 110.8
O1 C83 H83B 110.8
C84 C83 H83B 110.8
H83A C83 H83B 108.9
C85 C84 C83 102.8(11)
C85 C84 H84A 111.2
C83 C84 H84A 111.2
C85 C84 H84B 111.2
C83 C84 H84B 111.2
H84A C84 H84B 109.1
C86 C85 C84 105.2(11)
C86 C85 H85A 110.7
C84 C85 H85A 110.7
C86 C85 H85B 110.7
C84 C85 H85B 110.7
H85A C85 H85B 108.8
O1 C86 C85 104.9(10)
O1 C86 H86A 110.8
C85 C86 H86A 110.8
O1 C86 H86B 110.8
C85 C86 H86B 110.8
H86A C86 H86B 108.8
C88 C87 O2 114.9(13)
C88 C87 H87A 108.6
O2 C87 H87A 108.6
C88 C87 H87B 108.6
O2 C87 H87B 108.6
H87A C87 H87B 107.5
C87 C88 C89 104.7(13)
C87 C88 H88A 110.8
C89 C88 H88A 110.8
C87 C88 H88B 110.8
C89 C88 H88B 110.8
H88A C88 H88B 108.9
C90 C89 C88 103.2(12)
C90 C89 H89A 111.1
C88 C89 H89A 111.1
C90 C89 H89B 111.1
C88 C89 H89B 111.1
H89A C89 H89B 109.1
O2 C90 C89 112.7(11)
O2 C90 H90A 109.0
C89 C90 H90A 109.0
O2 C90 H90B 109.0
C89 C90 H90B 109.0
H90A C90 H90B 107.8
O3 C91 C92 105.9(11)
O3 C91 H91A 110.6
C92 C91 H91A 110.6
O3 C91 H91B 110.6
C92 C91 H91B 110.6
H91A C91 H91B 108.7
C91 C92 C93 105.0(10)
C91 C92 H92A 110.8
C93 C92 H92A 110.8
C91 C92 H92B 110.8
C93 C92 H92B 110.8
H92A C92 H92B 108.8
C94 C93 C92 107.3(11)
C94 C93 H93A 110.3
C92 C93 H93A 110.3
C94 C93 H93B 110.3
C92 C93 H93B 110.3
H93A C93 H93B 108.5
C93 C94 O3 104.0(11)
C93 C94 H94A 111.0
O3 C94 H94A 111.0
C93 C94 H94B 111.0
O3 C94 H94B 111.0
H94A C94 H94B 109.0
O4 C95 C96 97.9(12)
O4 C95 H95A 112.2
C96 C95 H95A 112.2
O4 C95 H95B 112.2
C96 C95 H95B 112.2
H95A C95 H95B 109.8
C97 C96 C95 100.9(12)
C97 C96 H96A 111.6
C95 C96 H96A 111.6
C97 C96 H96B 111.6
C95 C96 H96B 111.6
H96A C96 H96B 109.4
C96 C97 C98 103.0(9)
C96 C97 H97A 111.2
C98 C97 H97A 111.2
C96 C97 H97B 111.2
C98 C97 H97B 111.2
H97A C97 H97B 109.1
O4 C98 C97 97.2(9)
O4 C98 H98A 112.3
C97 C98 H98A 112.3
O4 C98 H98B 112.3
C97 C98 H98B 112.3
H98A C98 H98B 109.9
C100 C99 O5 105.8(16)
C100 C99 H99A 110.6
O5 C99 H99A 110.6
C100 C99 H99B 110.6
O5 C99 H99B 110.6
H99A C99 H99B 108.7
C99 C100 C101 114.0(17)
C99 C100 H10A 108.8
C101 C100 H10A 108.8
C99 C100 H10B 108.8
C101 C100 H10B 108.8
H10A C100 H10B 107.7
C100 C101 C102 103.4(15)
C100 C101 H10C 111.1
C102 C101 H10C 111.1
C100 C101 H10D 111.1
C102 C101 H10D 111.1
H10C C101 H10D 109.1
O5 C102 C101 111.4(14)
O5 C102 H10E 109.3
C101 C102 H10E 109.3
O5 C102 H10F 109.3
C101 C102 H10F 109.3
H10E C102 H10F 108.0
O6 C103 C104 107.3(10)
O6 C103 H10G 110.3
C104 C103 H10G 110.3
O6 C103 H10H 110.3
C104 C103 H10H 110.3
H10G C103 H10H 108.5
C103 C104 C105 105.9(10)
C103 C104 H10I 110.6
C105 C104 H10I 110.6
C103 C104 H10J 110.6
C105 C104 H10J 110.6
H10I C104 H10J 108.7
C106 C105 C104 104.7(9)
C106 C105 H10K 110.8
C104 C105 H10K 110.8
C106 C105 H10L 110.8
C104 C105 H10L 110.8
H10K C105 H10L 108.9
O6 C106 C105 105.9(9)
O6 C106 H10M 110.6
C105 C106 H10M 110.6
O6 C106 H10N 110.6
C105 C106 H10N 110.6
H10M C106 H10N 108.7
C111 C108 C109 106.9(7)
C111 C108 H10O 110.3
C109 C108 H10O 110.3
C111 C108 H10P 110.3
C109 C108 H10P 110.3
H10O C108 H10P 108.6
C110 C109 C108 104.7(7)
C110 C109 H10Q 110.8
C108 C109 H10Q 110.8
C110 C109 H10R 110.8
C108 C109 H10R 110.8
H10Q C109 H10R 108.9
O7 C110 C109 107.2(6)
O7 C110 H11A 110.3
C109 C110 H11A 110.3
O7 C110 H11B 110.3
C109 C110 H11B 110.3
H11A C110 H11B 108.5
O7 C111 C108 104.6(7)
O7 C111 H11C 110.8
C108 C111 H11C 110.8
O7 C111 H11D 110.8
C108 C111 H11D 110.8
H11C C111 H11D 108.9
O8 C112 C113 108.3(8)
O8 C112 H11E 110.0
C113 C112 H11E 110.0
O8 C112 H11F 110.0
C113 C112 H11F 110.0
H11E C112 H11F 108.4
C114 C113 C112 101.1(9)
C114 C113 H11G 111.6
C112 C113 H11G 111.6
C114 C113 H11H 111.6
C112 C113 H11H 111.6
H11G C113 H11H 109.4
C113 C114 C115 102.7(9)
C113 C114 H11I 111.2
C115 C114 H11I 111.2
C113 C114 H11J 111.2
C115 C114 H11J 111.2
H11I C114 H11J 109.1
O8 C115 C114 104.2(9)
O8 C115 H11K 110.9
C114 C115 H11K 110.9
O8 C115 H11L 110.9
C114 C115 H11L 110.9
H11K C115 H11L 108.9
P4 Fe1 P5 87.14(5)
P4 Fe1 P3 72.20(5)
P5 Fe1 P3 97.80(5)
P4 Fe1 P1 104.32(5)
P5 Fe1 P1 96.24(5)
P3 Fe1 P1 165.32(5)
P4 Fe1 P2 95.68(5)
P5 Fe1 P2 169.52(6)
P3 Fe1 P2 92.67(5)
P1 Fe1 P2 73.28(5)
P4 Fe1 Br1 168.36(5)
P5 Fe1 Br1 92.92(4)
P3 Fe1 Br1 96.28(4)
P1 Fe1 Br1 87.26(4)
P2 Fe1 Br1 86.35(4)
Br4 Fe2 Br3 116.07(4)
Br4 Fe2 Br2 113.48(4)
Br3 Fe2 Br2 115.81(4)
Br4 Fe2 P6 108.31(5)
Br3 Fe2 P6 100.72(5)
Br2 Fe2 P6 99.82(5)
C86 O1 C83 110.0(9)
C90 O2 C87 103.5(10)
C91 O3 C94 101.3(8)
C95 O4 C98 115.4(13)
C102 O5 C99 105.1(13)
C103 O6 C106 110.9(8)
C110 O7 C111 106.6(6)
C112 O8 C115 108.1(7)
C63 P1 C62 108.7(2)
C63 P1 C69 98.6(2)
C62 P1 C69 102.9(2)
C63 P1 Fe1 125.33(16)
C62 P1 Fe1 93.51(16)
C69 P1 Fe1 124.87(17)
C62 P2 C15 105.6(2)
C62 P2 C1 104.7(2)
C15 P2 C1 100.1(2)
C62 P2 Fe1 93.35(15)
C15 P2 Fe1 126.33(16)
C1 P2 Fe1 123.15(17)
C28 P3 C21 111.2(2)
C28 P3 C46 98.5(2)
C21 P3 C46 102.4(2)
C28 P3 Fe1 119.64(16)
C21 P3 Fe1 92.58(16)
C46 P3 Fe1 130.38(16)
C28 P3 P4 141.91(17)
C21 P3 P4 43.62(15)
C46 P3 P4 113.29(16)
Fe1 P3 P4 52.50(4)
C21 P4 C22 109.1(2)
C21 P4 C55 106.2(2)
C22 P4 C55 101.8(2)
C21 P4 Fe1 95.71(16)
C22 P4 Fe1 133.04(17)
C55 P4 Fe1 108.77(16)
C21 P4 P3 44.12(15)
C22 P4 P3 149.36(18)
C55 P4 P3 100.92(17)
Fe1 P4 P3 55.31(4)
C56 P5 C54 103.9(2)
C56 P5 C48 99.4(2)
C54 P5 C48 104.8(2)
C56 P5 Fe1 120.26(16)
C54 P5 Fe1 105.43(16)
C48 P5 Fe1 121.04(16)
C40 P6 C34 104.1(3)
C40 P6 C47 106.1(2)
C34 P6 C47 101.9(2)
C40 P6 Fe2 117.02(17)
C34 P6 Fe2 113.66(17)
C47 P6 Fe2 112.55(17)
C77 P7 C71 101.0(3)
C77 P7 C70 103.5(3)
C71 P7 C70 100.2(3)
C3 P8 C9 101.1(2)
C3 P8 C2 99.7(2)
C9 P8 C2 103.0(2)

loop_
_geom_bond_atom_site_label_1
_geom_bond_atom_site_label_2
_geom_bond_distance
Br1 Fe1 2.5087(8)
Br2 Fe2 2.4233(10)
Br3 Fe2 2.4069(11)
Br4 Fe2 2.3916(10)
C1 C2 1.520(7)
C1 P2 1.843(5)
C1 H1A 0.99
C1 H1B 0.99
C2 P8 1.860(5)
C2 H2A 0.99
C2 H2B 0.99
C3 C8 1.381(8)
C3 C4 1.390(7)
C3 P8 1.833(6)
C4 C5 1.393(8)
C4 H4 0.95
C5 C6 1.366(9)
C5 H5 0.95
C6 C7 1.398(9)
C6 H6 0.95
C7 C8 1.383(8)
C7 H7 0.95
C8 H8 0.95
C9 C10 1.387(7)
C9 C14 1.394(7)
C9 P8 1.836(5)
C10 C11 1.371(8)
C10 H10 0.95
C11 C12 1.380(9)
C11 H11 0.95
C12 C13 1.379(8)
C12 H12 0.95
C13 C14 1.386(8)
C13 H13 0.95
C14 H14 0.95
C15 C20 1.380(7)
C15 C16 1.398(7)
C15 P2 1.840(5)
C16 C17 1.398(7)
C16 H16 0.95
C17 C18 1.380(8)
C17 H17 0.95
C18 C19 1.360(8)
C18 H18 0.95
C19 C20 1.400(8)
C19 H19 0.95
C20 H20 0.95
C21 P4 1.831(5)
C21 P3 1.848(5)
C21 H21A 0.99
C21 H21B 0.99
C22 C23 1.378(7)
C22 C27 1.404(7)
C22 P4 1.834(5)
C23 C24 1.391(8)
C23 H23 0.95
C24 C25 1.388(9)
C24 H24 0.95
C25 C26 1.394(9)
C25 H25 0.95
C26 C27 1.389(8)
C26 H26 0.95
C27 H27 0.95
C28 C29 1.384(7)
C28 C33 1.396(7)
C28 P3 1.829(5)
C29 C30 1.393(7)
C29 H29 0.95
C30 C31 1.380(8)
C30 H30 0.95
C31 C32 1.383(8)
C31 H31 0.95
C32 C33 1.383(7)
C32 H32 0.95
C33 H33 0.95
C34 C35 1.386(8)
C34 C39 1.387(8)
C34 P6 1.817(6)
C35 C36 1.379(9)
C35 H35 0.95
C36 C37 1.374(11)
C36 H36 0.95
C37 C38 1.386(11)
C37 H37 0.95
C38 C39 1.384(9)
C38 H38 0.95
C39 H39 0.95
C40 C41 1.383(7)
C40 C45 1.388(7)
C40 P6 1.803(6)
C41 C42 1.394(9)
C41 H41 0.95
C42 C43 1.366(9)
C42 H42 0.95
C43 C44 1.375(9)
C43 H43 0.95
C44 C45 1.381(8)
C44 H44 0.95
C45 H45 0.95
C46 C47 1.527(7)
C46 P3 1.861(5)
C46 H46A 0.99
C46 H46B 0.99
C47 P6 1.849(5)
C47 H47A 0.99
C47 H47B 0.99
C48 C49 1.383(7)
C48 C53 1.390(7)
C48 P5 1.842(5)
C49 C50 1.380(8)
C49 H49 0.95
C50 C51 1.365(9)
C50 H50 0.95
C51 C52 1.364(8)
C51 H51 0.95
C52 C53 1.376(8)
C52 H52 0.95
C53 H53 0.95
C54 C55 1.526(7)
C54 P5 1.838(5)
C54 H54A 0.99
C54 H54B 0.99
C55 P4 1.844(5)
C55 H55A 0.99
C55 H55B 0.99
C56 C57 1.393(7)
C56 C61 1.403(7)
C56 P5 1.828(5)
C57 C58 1.399(8)
C57 H57 0.95
C58 C59 1.373(8)
C58 H58 0.95
C59 C60 1.367(8)
C59 H59 0.95
C60 C61 1.386(7)
C60 H60 0.95
C61 H61 0.95
C62 P1 1.837(5)
C62 P2 1.837(5)
C62 H62A 0.99
C62 H62B 0.99
C63 C64 1.385(7)
C63 C68 1.384(7)
C63 P1 1.835(5)
C64 C65 1.385(8)
C64 H64 0.95
C65 C66 1.375(8)
C65 H65 0.95
C66 C67 1.370(8)
C66 H66 0.95
C67 C68 1.385(7)
C67 H67 0.95
C68 H68 0.95
C69 C70 1.530(7)
C69 P1 1.855(5)
C69 H69A 0.99
C69 H69B 0.99
C70 P7 1.843(5)
C70 H70A 0.99
C70 H70B 0.99
C71 C76 1.376(8)
C71 C72 1.406(9)
C71 P7 1.841(6)
C72 C73 1.370(9)
C72 H72 0.95
C73 C74 1.371(11)
C73 H73 0.95
C74 C75 1.358(10)
C74 H74 0.95
C75 C76 1.374(9)
C75 H75 0.95
C76 H76 0.95
C77 C78 1.377(8)
C77 C82 1.410(8)
C77 P7 1.830(6)
C78 C79 1.392(9)
C78 H78 0.95
C79 C80 1.398(11)
C79 H79 0.95
C80 C81 1.366(12)
C80 H80 0.95
C81 C82 1.382(9)
C81 H81 0.95
C82 H82 0.95
C83 O1 1.434(13)
C83 C84 1.486(15)
C83 H83A 0.99
C83 H83B 0.99
C84 C85 1.450(14)
C84 H84A 0.99
C84 H84B 0.99
C85 C86 1.450(13)
C85 H85A 0.99
C85 H85B 0.99
C86 O1 1.405(12)
C86 H86A 0.99
C86 H86B 0.99
C87 C88 1.382(17)
C87 O2 1.386(13)
C87 H87A 0.99
C87 H87B 0.99
C88 C89 1.457(17)
C88 H88A 0.99
C88 H88B 0.99
C89 C90 1.471(16)
C89 H89A 0.99
C89 H89B 0.99
C90 O2 1.352(12)
C90 H90A 0.99
C90 H90B 0.99
C91 O3 1.407(14)
C91 C92 1.447(13)
C91 H91A 0.99
C91 H91B 0.99
C92 C93 1.484(14)
C92 H92A 0.99
C92 H92B 0.99
C93 C94 1.396(14)
C93 H93A 0.99
C93 H93B 0.99
C94 O3 1.531(14)
C94 H94A 0.99
C94 H94B 0.99
C95 O4 1.199(15)
C95 C96 1.518(2)
C95 H95A 0.99
C95 H95B 0.99
C96 C97 1.431(17)
C96 H96A 0.99
C96 H96B 0.99
C97 C98 1.564(15)
C97 H97A 0.99
C97 H97B 0.99
C98 O4 1.385(13)
C98 H98A 0.99
C98 H98B 0.99
C99 C100 1.35(2)
C99 O5 1.461(17)
C99 H99A 0.99
C99 H99B 0.99
C100 C101 1.381(18)
C100 H10A 0.99
C100 H10B 0.99
C101 C102 1.417(17)
C101 H10C 0.99
C101 H10D 0.99
C102 O5 1.393(15)
C102 H10E 0.99
C102 H10F 0.99
C103 O6 1.349(12)
C103 C104 1.415(14)
C103 H10G 0.99
C103 H10H 0.99
C104 C105 1.454(14)
C104 H10I 0.99
C104 H10J 0.99
C105 C106 1.438(12)
C105 H10K 0.99
C105 H10L 0.99
C106 O6 1.409(11)
C106 H10M 0.99
C106 H10N 0.99
C108 C111 1.475(11)
C108 C109 1.484(11)
C108 H10O 0.99
C108 H10P 0.99
C109 C110 1.477(10)
C109 H10Q 0.99
C109 H10R 0.99
C110 O7 1.415(9)
C110 H11A 0.99
C110 H11B 0.99
C111 O7 1.439(9)
C111 H11C 0.99
C111 H11D 0.99
C112 O8 1.340(10)
C112 C113 1.477(12)
C112 H11E 0.99
C112 H11F 0.99
C113 C114 1.433(13)
C113 H11G 0.99
C113 H11H 0.99
C114 C115 1.434(15)
C114 H11I 0.99
C114 H11J 0.99
C115 O8 1.375(11)
C115 H11K 0.99
C115 H11L 0.99
Fe1 P4 2.2096(14)
Fe1 P5 2.2680(14)
Fe1 P3 2.2901(14)
Fe1 P1 2.3089(15)
Fe1 P2 2.3138(14)
Fe2 P6 2.4308(15)
P3 P4 2.6519(18)
